data_7022934
loop_
_publ_author_name
'Wannarit, Nanthawat'
'Roubeau, Olivier'
'Youngme, Sujittra'
'Teat, Simon J.'
'Gamez, Patrick'

_publ_section_title
;
 Influence of supramolecular bonding contacts on the spin crossover
 behaviour of iron(II) complexes from 2,2'-dipyridylamino/s-triazine
 ligands.
;
_journal_issue 19
_journal_name_full 'Dalton transactions (Cambridge, England : 2003)'
_journal_page_first 7120
_journal_page_last 7130
_journal_paper_doi 10.1039/c3dt50326g
_journal_volume 42
_journal_year 2013
_chemical_formula_moiety 'C52 H36 Fe N14 O4 S2, 2(C H2 Cl2)'
_chemical_formula_sum 'C54 H40 Cl4 Fe N14 O4 S2'
_chemical_formula_weight 1210.77
_chemical_name_systematic
;
?
;
_space_group_IT_number 2
_symmetry_cell_setting triclinic
_symmetry_space_group_name_Hall '-P 1'
_symmetry_space_group_name_H-M 'P -1'
_atom_sites_solution_hydrogens geom
_atom_sites_solution_primary direct
_atom_sites_solution_secondary difmap
_audit_creation_method SHELXL-97
_cell_angle_alpha 85.375(2)
_cell_angle_beta 79.889(2)
_cell_angle_gamma 69.869(2)
_cell_formula_units_Z 1
_cell_length_a 10.2386(8)
_cell_length_b 10.9671(8)
_cell_length_c 13.2109(10)
_cell_measurement_reflns_used 9918
_cell_measurement_temperature 240(2)
_cell_measurement_theta_max 33.60
_cell_measurement_theta_min 3.33
_cell_volume 1370.84(18)
_computing_cell_refinement 'Bruker SAINT v7.68a'
_computing_data_collection 'Bruker APEX 2'
_computing_data_reduction 'Bruker SAINT v7.68a'
_computing_structure_refinement 'SHELXL-97 (Sheldrick, 2008)'
_computing_structure_solution 'SIR97 (Altomare, 1999)'
_diffrn_ambient_temperature 240(2)
_diffrn_measured_fraction_theta_full 0.995
_diffrn_measured_fraction_theta_max 0.993
_diffrn_measurement_device_type 'Bruker APEX II CCD diffractometer'
_diffrn_measurement_method '\w rotation with narrow frames'
_diffrn_radiation_monochromator 'silicon 111'
_diffrn_radiation_source 'Advanced Light Source station 11.3.1'
_diffrn_radiation_type synchrotron
_diffrn_radiation_wavelength 0.77490
_diffrn_reflns_av_R_equivalents 0.0617
_diffrn_reflns_av_sigmaI/netI 0.0557
_diffrn_reflns_limit_h_max 14
_diffrn_reflns_limit_h_min -14
_diffrn_reflns_limit_k_max 15
_diffrn_reflns_limit_k_min -15
_diffrn_reflns_limit_l_max 18
_diffrn_reflns_limit_l_min -18
_diffrn_reflns_number 39494
_diffrn_reflns_theta_full 30.00
_diffrn_reflns_theta_max 33.62
_diffrn_reflns_theta_min 2.87
_exptl_absorpt_coefficient_mu 0.763
_exptl_absorpt_correction_T_max 0.97
_exptl_absorpt_correction_T_min 0.94
_exptl_absorpt_correction_type multi-scan
_exptl_absorpt_process_details 'SADABS Bruker AXS Madison WI US'
_exptl_crystal_colour yellow
_exptl_crystal_density_diffrn 1.467
_exptl_crystal_density_method 'not measured'
_exptl_crystal_description block
_exptl_crystal_F_000 620
_exptl_crystal_size_max 0.08
_exptl_crystal_size_mid 0.06
_exptl_crystal_size_min 0.04
_refine_diff_density_max 1.239
_refine_diff_density_min -0.959
_refine_diff_density_rms 0.101
_refine_ls_extinction_method none
_refine_ls_goodness_of_fit_ref 1.075
_refine_ls_hydrogen_treatment constr
_refine_ls_matrix_type full
_refine_ls_number_parameters 358
_refine_ls_number_reflns 8326
_refine_ls_number_restraints 37
_refine_ls_restrained_S_all 1.082
_refine_ls_R_factor_all 0.0769
_refine_ls_R_factor_gt 0.0678
_refine_ls_shift/su_max 0.000
_refine_ls_shift/su_mean 0.000
_refine_ls_structure_factor_coef Fsqd
_refine_ls_weighting_details 'calc w=1/[\s^2^(Fo^2^)+(0.1208P)^2^+0.5153P] where P=(Fo^2^+2Fc^2^)/3'
_refine_ls_weighting_scheme calc
_refine_ls_wR_factor_gt 0.1984
_refine_ls_wR_factor_ref 0.2088
_reflns_number_gt 6844
_reflns_number_total 8326
_reflns_threshold_expression >2sigma(I)
_cod_data_source_file c3dt50326g.txt
_cod_data_source_block 14ch2cl2240ka
_cod_original_sg_symbol_H-M P-1
_cod_database_code 7022934

loop_
_symmetry_equiv_pos_as_xyz
'x, y, z'
'-x, -y, -z'

loop_
_atom_site_label
_atom_site_type_symbol
_atom_site_fract_x
_atom_site_fract_y
_atom_site_fract_z
_atom_site_U_iso_or_equiv
_atom_site_adp_type
_atom_site_occupancy
_atom_site_symmetry_multiplicity
_atom_site_calc_flag
_atom_site_refinement_flags
Fe1 Fe 0.5000 0.5000 0.5000 0.02951(13) Uani 1 2 d S
S1 S 0.39797(8) 0.18497(8) 0.32156(6) 0.0568(2) Uani 1 1 d .
O1 O 0.20703(17) 0.88949(18) 0.90761(16) 0.0487(5) Uani 1 1 d .
O2 O 0.63522(17) 0.59789(17) 0.93768(13) 0.0413(4) Uani 1 1 d .
N1 N 0.4605(2) 0.3693(2) 0.41767(15) 0.0426(4) Uani 1 1 d .
N2 N 0.2823(2) 0.5580(2) 0.57335(15) 0.0389(4) Uani 1 1 d .
N3 N 0.5312(2) 0.35853(18) 0.62381(15) 0.0364(4) Uani 1 1 d .
N4 N 0.35865(18) 0.51348(16) 0.73368(13) 0.0308(3) Uani 1 1 d .
N5 N 0.28094(18) 0.70989(18) 0.81661(15) 0.0351(4) Uani 1 1 d .
N6 N 0.49918(18) 0.54740(17) 0.83784(13) 0.0323(3) Uani 1 1 d .
N7 N 0.42187(19) 0.74199(19) 0.93072(15) 0.0366(4) Uani 1 1 d .
C1 C 0.4332(2) 0.2925(2) 0.37934(17) 0.0377(4) Uani 1 1 d .
C3 C 0.1778(3) 0.5929(3) 0.5160(2) 0.0528(6) Uani 1 1 d .
H3A H 0.2020 0.5906 0.4440 0.063 Uiso 1 1 calc R
C4 C 0.0381(3) 0.6314(3) 0.5579(3) 0.0569(7) Uani 1 1 d .
H4A H -0.0319 0.6564 0.5155 0.068 Uiso 1 1 calc R
C5 C 0.0025(3) 0.6325(4) 0.6628(3) 0.0622(8) Uani 1 1 d .
H5A H -0.0928 0.6599 0.6933 0.075 Uiso 1 1 calc R
C6 C 0.1075(3) 0.5932(3) 0.7238(2) 0.0515(6) Uani 1 1 d .
H6A H 0.0855 0.5907 0.7959 0.062 Uiso 1 1 calc R
C7 C 0.2455(2) 0.5579(2) 0.67522(17) 0.0346(4) Uani 1 1 d .
C8 C 0.6220(3) 0.2371(2) 0.6083(2) 0.0459(5) Uani 1 1 d .
H8A H 0.6708 0.2147 0.5416 0.055 Uiso 1 1 calc R
C9 C 0.6468(3) 0.1444(2) 0.6854(2) 0.0511(6) Uani 1 1 d .
H9A H 0.7126 0.0609 0.6718 0.061 Uiso 1 1 calc R
C10 C 0.5742(3) 0.1754(2) 0.7827(2) 0.0495(6) Uani 1 1 d .
H10A H 0.5906 0.1140 0.8371 0.059 Uiso 1 1 calc R
C11 C 0.4767(3) 0.2980(2) 0.79938(19) 0.0416(5) Uani 1 1 d .
H11A H 0.4235 0.3211 0.8648 0.050 Uiso 1 1 calc R
C12 C 0.4590(2) 0.38605(19) 0.71783(16) 0.0327(4) Uani 1 1 d .
C13 C 0.3791(2) 0.59424(19) 0.79867(14) 0.0295(3) Uani 1 1 d .
C14 C 0.3091(2) 0.7759(2) 0.88514(17) 0.0356(4) Uani 1 1 d .
C15 C 0.5143(2) 0.6279(2) 0.89880(15) 0.0317(4) Uani 1 1 d .
C16 C 0.2228(2) 0.9699(2) 0.97847(19) 0.0388(5) Uani 1 1 d .
C17 C 0.1314(2) 0.9912(2) 1.0693(2) 0.0440(5) Uani 1 1 d .
H17A H 0.0673 0.9457 1.0860 0.053 Uiso 1 1 calc R
C18 C 0.1344(3) 1.0807(3) 1.1365(2) 0.0485(6) Uani 1 1 d .
H18A H 0.0715 1.0974 1.1988 0.058 Uiso 1 1 calc R
C19 C 0.2309(3) 1.1452(2) 1.1108(2) 0.0471(6) Uani 1 1 d .
H19A H 0.2332 1.2063 1.1559 0.056 Uiso 1 1 calc R
C20 C 0.3233(3) 1.1207(2) 1.0200(2) 0.0468(5) Uani 1 1 d .
H20A H 0.3900 1.1635 1.0042 0.056 Uiso 1 1 calc R
C21 C 0.3189(3) 1.0336(3) 0.9518(2) 0.0447(5) Uani 1 1 d .
H21A H 0.3802 1.0182 0.8887 0.054 Uiso 1 1 calc R
C22 C 0.7554(2) 0.4943(2) 0.9039(2) 0.0399(5) Uani 1 1 d .
C23 C 0.7952(3) 0.4483(4) 0.8052(3) 0.0780(12) Uani 1 1 d U
H23A H 0.7371 0.4836 0.7549 0.094 Uiso 1 1 calc R
C24 C 0.9225(4) 0.3491(5) 0.7817(4) 0.0897(13) Uani 1 1 d U
H24A H 0.9509 0.3163 0.7148 0.108 Uiso 1 1 calc R
C25 C 1.0081(4) 0.2980(4) 0.8553(4) 0.0822(10) Uani 1 1 d U
H25A H 1.0937 0.2297 0.8392 0.099 Uiso 1 1 calc R
C26 C 0.9678(4) 0.3467(5) 0.9499(3) 0.0952(14) Uani 1 1 d U
H26A H 1.0265 0.3126 1.0000 0.114 Uiso 1 1 calc R
C27 C 0.8411(3) 0.4466(4) 0.9754(3) 0.0738(11) Uani 1 1 d U
H27A H 0.8150 0.4808 1.0418 0.089 Uiso 1 1 calc R
Cl2 Cl 0.72938(18) 0.8095(2) 0.37174(14) 0.1337(6) Uani 1 1 d .
Cl1 Cl 0.8795(2) 0.9766(2) 0.4159(2) 0.1590(8) Uani 1 1 d .
C28 C 0.7171(6) 0.9489(8) 0.4148(6) 0.134(3) Uani 1 1 d .
H28A H 0.6656 0.9572 0.4853 0.161 Uiso 1 1 calc R
H28B H 0.6603 1.0180 0.3730 0.161 Uiso 1 1 calc R

loop_
_atom_site_aniso_label
_atom_site_aniso_U_11
_atom_site_aniso_U_22
_atom_site_aniso_U_33
_atom_site_aniso_U_23
_atom_site_aniso_U_13
_atom_site_aniso_U_12
Fe1 0.0345(2) 0.0290(2) 0.0260(2) -0.00401(14) -0.00729(14) -0.00989(15)
S1 0.0621(4) 0.0548(4) 0.0656(4) -0.0150(3) -0.0203(3) -0.0269(3)
O1 0.0328(7) 0.0439(9) 0.0675(12) -0.0294(8) -0.0174(7) 0.0004(7)
O2 0.0378(8) 0.0420(8) 0.0449(9) -0.0137(7) -0.0164(6) -0.0067(6)
N1 0.0526(11) 0.0456(10) 0.0338(9) -0.0051(8) -0.0066(8) -0.0210(9)
N2 0.0414(9) 0.0423(10) 0.0365(9) -0.0025(7) -0.0166(7) -0.0130(8)
N3 0.0395(9) 0.0291(8) 0.0378(9) -0.0074(7) -0.0072(7) -0.0059(7)
N4 0.0327(8) 0.0288(8) 0.0311(8) -0.0063(6) -0.0102(6) -0.0067(6)
N5 0.0306(8) 0.0340(8) 0.0402(9) -0.0126(7) -0.0096(7) -0.0055(6)
N6 0.0329(8) 0.0307(8) 0.0329(8) -0.0061(6) -0.0097(6) -0.0069(6)
N7 0.0330(8) 0.0380(9) 0.0385(9) -0.0133(7) -0.0090(7) -0.0074(7)
C1 0.0391(10) 0.0383(10) 0.0361(10) -0.0025(8) -0.0097(8) -0.0114(8)
C3 0.0540(14) 0.0618(16) 0.0479(14) -0.0001(12) -0.0272(11) -0.0171(12)
C4 0.0462(13) 0.0619(16) 0.0655(17) -0.0076(13) -0.0307(12) -0.0097(12)
C5 0.0353(12) 0.076(2) 0.0728(19) -0.0266(16) -0.0175(12) -0.0054(12)
C6 0.0349(11) 0.0675(17) 0.0506(14) -0.0206(12) -0.0087(10) -0.0104(11)
C7 0.0350(9) 0.0314(9) 0.0384(10) -0.0086(7) -0.0129(8) -0.0070(7)
C8 0.0504(13) 0.0317(10) 0.0472(12) -0.0093(9) -0.0039(10) -0.0032(9)
C9 0.0525(14) 0.0293(10) 0.0638(16) -0.0050(10) -0.0115(12) -0.0020(9)
C10 0.0558(14) 0.0345(11) 0.0562(15) 0.0061(10) -0.0187(11) -0.0093(10)
C11 0.0493(12) 0.0357(10) 0.0383(11) -0.0010(8) -0.0103(9) -0.0106(9)
C12 0.0372(9) 0.0280(9) 0.0338(9) -0.0059(7) -0.0116(7) -0.0080(7)
C13 0.0328(8) 0.0294(8) 0.0270(8) -0.0053(6) -0.0059(6) -0.0099(7)
C14 0.0309(9) 0.0333(9) 0.0416(10) -0.0123(8) -0.0078(7) -0.0060(7)
C15 0.0311(8) 0.0331(9) 0.0316(9) -0.0046(7) -0.0088(7) -0.0089(7)
C16 0.0313(9) 0.0323(9) 0.0510(12) -0.0147(9) -0.0133(8) -0.0023(7)
C17 0.0333(10) 0.0427(12) 0.0548(14) -0.0091(10) -0.0096(9) -0.0082(8)
C18 0.0457(12) 0.0509(14) 0.0430(12) -0.0126(10) -0.0082(10) -0.0057(10)
C19 0.0518(13) 0.0359(11) 0.0531(14) -0.0128(10) -0.0244(11) -0.0036(9)
C20 0.0491(13) 0.0375(11) 0.0592(15) -0.0057(10) -0.0193(11) -0.0154(10)
C21 0.0394(11) 0.0453(12) 0.0498(13) -0.0128(10) -0.0080(9) -0.0117(9)
C22 0.0323(9) 0.0364(10) 0.0506(12) -0.0009(9) -0.0124(8) -0.0081(8)
C23 0.0422(14) 0.099(3) 0.078(2) -0.041(2) -0.0216(14) 0.0093(15)
C24 0.0476(16) 0.099(3) 0.106(3) -0.053(2) -0.0145(17) 0.0083(16)
C25 0.0466(15) 0.0600(19) 0.114(2) 0.0072(18) -0.0034(16) 0.0086(13)
C26 0.0564(18) 0.112(3) 0.0765(19) 0.0365(18) -0.0157(16) 0.0167(18)
C27 0.0467(14) 0.104(3) 0.0476(15) 0.0180(15) -0.0138(11) 0.0032(15)
Cl2 0.1042(10) 0.1949(19) 0.1197(12) -0.0464(12) -0.0058(9) -0.0689(12)
Cl1 0.1164(13) 0.1502(17) 0.211(2) -0.0400(16) -0.0193(14) -0.0409(12)
C28 0.081(3) 0.175(7) 0.128(5) -0.042(5) -0.036(3) -0.001(4)

loop_
_atom_type_symbol
_atom_type_description
_atom_type_scat_dispersion_real
_atom_type_scat_dispersion_imag
_atom_type_scat_source
C C -0.0020 0.0020 'WCROMER Program in WinGX L.Kissel & R.H.Pratt Acta Cryst A46 170 1990'
H H 0.0000 0.0000 'WCROMER Program in WinGX L.Kissel & R.H.Pratt Acta Cryst A46 170 1990'
N N -0.0031 0.0040 'WCROMER Program in WinGX L.Kissel & R.H.Pratt Acta Cryst A46 170 1990'
O O -0.0041 0.0074 'WCROMER Program in WinGX L.Kissel & R.H.Pratt Acta Cryst A46 170 1990'
S S 0.1206 0.1480 'WCROMER Program in WinGX L.Kissel & R.H.Pratt Acta Cryst A46 170 1990'
Cl Cl 0.1408 0.1896 'WCROMER Program in WinGX L.Kissel & R.H.Pratt Acta Cryst A46 170 1990'
Fe Fe 0.2064 0.9930 'WCROMER Program in WinGX L.Kissel & R.H.Pratt Acta Cryst A46 170 1990'

loop_
_geom_angle_atom_site_label_1
_geom_angle_atom_site_label_2
_geom_angle_atom_site_label_3
_geom_angle
_geom_angle_site_symmetry_1
_geom_angle_site_symmetry_3
N1 Fe1 N1 179.999(1) 2_666 .
N1 Fe1 N3 88.12(8) 2_666 2_666
N1 Fe1 N3 91.88(8) . 2_666
N1 Fe1 N3 91.88(8) 2_666 .
N1 Fe1 N3 88.12(8) . .
N3 Fe1 N3 180.00(11) 2_666 .
N1 Fe1 N2 91.74(8) 2_666 .
N1 Fe1 N2 88.26(8) . .
N3 Fe1 N2 96.47(7) 2_666 .
N3 Fe1 N2 83.53(7) . .
N1 Fe1 N2 88.26(8) 2_666 2_666
N1 Fe1 N2 91.74(8) . 2_666
N3 Fe1 N2 83.54(7) 2_666 2_666
N3 Fe1 N2 96.46(7) . 2_666
N2 Fe1 N2 179.999(1) . 2_666
C14 O1 C16 119.14(17) . .
C15 O2 C22 123.07(17) . .
C1 N1 Fe1 174.1(2) . .
C7 N2 C3 117.3(2) . .
C7 N2 Fe1 122.32(14) . .
C3 N2 Fe1 120.31(18) . .
C12 N3 C8 117.2(2) . .
C12 N3 Fe1 121.62(14) . .
C8 N3 Fe1 121.10(16) . .
C13 N4 C12 119.22(16) . .
C13 N4 C7 121.28(16) . .
C12 N4 C7 119.29(16) . .
C13 N5 C14 112.55(17) . .
C15 N6 C13 113.32(17) . .
C14 N7 C15 111.77(17) . .
N1 C1 S1 178.0(2) . .
N2 C3 C4 123.0(3) . .
N2 C3 H3A 118.5 . .
C4 C3 H3A 118.5 . .
C3 C4 C5 118.6(2) . .
C3 C4 H4A 120.7 . .
C5 C4 H4A 120.7 . .
C4 C5 C6 119.7(3) . .
C4 C5 H5A 120.2 . .
C6 C5 H5A 120.2 . .
C7 C6 C5 117.8(3) . .
C7 C6 H6A 121.1 . .
C5 C6 H6A 121.1 . .
N2 C7 C6 123.4(2) . .
N2 C7 N4 116.02(18) . .
C6 C7 N4 120.5(2) . .
N3 C8 C9 123.0(2) . .
N3 C8 H8A 118.5 . .
C9 C8 H8A 118.5 . .
C10 C9 C8 119.0(2) . .
C10 C9 H9A 120.5 . .
C8 C9 H9A 120.5 . .
C9 C10 C11 118.8(2) . .
C9 C10 H10A 120.6 . .
C11 C10 H10A 120.6 . .
C10 C11 C12 118.6(2) . .
C10 C11 H11A 120.7 . .
C12 C11 H11A 120.7 . .
N3 C12 C11 123.3(2) . .
N3 C12 N4 117.42(18) . .
C11 C12 N4 119.32(19) . .
N5 C13 N6 126.14(18) . .
N5 C13 N4 118.33(17) . .
N6 C13 N4 115.53(17) . .
N7 C14 N5 128.01(19) . .
N7 C14 O1 119.15(19) . .
N5 C14 O1 112.84(18) . .
N6 C15 N7 127.85(18) . .
N6 C15 O2 119.90(18) . .
N7 C15 O2 112.25(17) . .
C17 C16 C21 122.1(2) . .
C17 C16 O1 117.7(2) . .
C21 C16 O1 119.9(2) . .
C16 C17 C18 119.1(2) . .
C16 C17 H17A 120.4 . .
C18 C17 H17A 120.4 . .
C19 C18 C17 119.4(2) . .
C19 C18 H18A 120.3 . .
C17 C18 H18A 120.3 . .
C20 C19 C18 120.5(2) . .
C20 C19 H19A 119.7 . .
C18 C19 H19A 119.7 . .
C19 C20 C21 120.4(2) . .
C19 C20 H20A 119.8 . .
C21 C20 H20A 119.8 . .
C16 C21 C20 118.4(2) . .
C16 C21 H21A 120.8 . .
C20 C21 H21A 120.8 . .
C27 C22 C23 120.7(3) . .
C27 C22 O2 113.7(3) . .
C23 C22 O2 125.3(2) . .
C22 C23 C24 118.6(3) . .
C22 C23 H23A 120.7 . .
C24 C23 H23A 120.7 . .
C25 C24 C23 120.7(4) . .
C25 C24 H24A 119.7 . .
C23 C24 H24A 119.7 . .
C26 C25 C24 119.3(3) . .
C26 C25 H25A 120.4 . .
C24 C25 H25A 120.4 . .
C25 C26 C27 121.2(3) . .
C25 C26 H26A 119.4 . .
C27 C26 H26A 119.4 . .
C22 C27 C26 119.4(4) . .
C22 C27 H27A 120.3 . .
C26 C27 H27A 120.3 . .
Cl2 C28 Cl1 116.5(4) . .
Cl2 C28 H28A 108.2 . .
Cl1 C28 H28A 108.2 . .
Cl2 C28 H28B 108.2 . .
Cl1 C28 H28B 108.2 . .
H28A C28 H28B 107.3 . .

loop_
_geom_bond_atom_site_label_1
_geom_bond_atom_site_label_2
_geom_bond_distance
_geom_bond_site_symmetry_2
Fe1 N1 2.051(2) 2_666
Fe1 N1 2.051(2) .
Fe1 N3 2.1489(19) 2_666
Fe1 N3 2.1489(19) .
Fe1 N2 2.162(2) .
Fe1 N2 2.162(2) 2_666
S1 C1 1.624(2) .
O1 C14 1.337(3) .
O1 C16 1.402(3) .
O2 C15 1.349(2) .
O2 C22 1.389(3) .
N1 C1 1.151(3) .
N2 C7 1.332(3) .
N2 C3 1.350(3) .
N3 C12 1.328(3) .
N3 C8 1.343(3) .
N4 C13 1.371(2) .
N4 C12 1.427(3) .
N4 C7 1.429(2) .
N5 C13 1.328(3) .
N5 C14 1.329(3) .
N6 C15 1.306(3) .
N6 C13 1.337(2) .
N7 C14 1.322(3) .
N7 C15 1.330(3) .
C3 C4 1.369(4) .
C3 H3A 0.9400 .
C4 C5 1.371(5) .
C4 H4A 0.9400 .
C5 C6 1.386(4) .
C5 H5A 0.9400 .
C6 C7 1.379(3) .
C6 H6A 0.9400 .
C8 C9 1.372(4) .
C8 H8A 0.9400 .
C9 C10 1.372(4) .
C9 H9A 0.9400 .
C10 C11 1.378(3) .
C10 H10A 0.9400 .
C11 C12 1.381(3) .
C11 H11A 0.9400 .
C16 C17 1.368(4) .
C16 C21 1.375(4) .
C17 C18 1.386(4) .
C17 H17A 0.9400 .
C18 C19 1.385(4) .
C18 H18A 0.9400 .
C19 C20 1.372(4) .
C19 H19A 0.9400 .
C20 C21 1.382(3) .
C20 H20A 0.9400 .
C21 H21A 0.9400 .
C22 C27 1.354(4) .
C22 C23 1.378(4) .
C23 C24 1.384(4) .
C23 H23A 0.9400 .
C24 C25 1.379(6) .
C24 H24A 0.9400 .
C25 C26 1.339(7) .
C25 H25A 0.9400 .
C26 C27 1.387(5) .
C26 H26A 0.9400 .
C27 H27A 0.9400 .
Cl2 C28 1.631(8) .
Cl1 C28 1.792(7) .
C28 H28A 0.9800 .
C28 H28B 0.9800 .
